data_4024899
loop_
_publ_author_name
'Andrzej Rajca'
'Maren Pink'
'Shuzhang Xiao'
'Makoto Miyasaka'
'Suchada Rajca'
'Kausik Das'
'Kristin Plessel'

_publ_section_title
;
Functionalized Thiophene-Based [7]Helicene: Chirooptical Properties versus
Electron Delocalization
;
_journal_name_full 'Journal of Organic Chemistry'
_journal_page_first 7504
_journal_page_last 7513
_journal_paper_doi 10.1021/jo901769c
_journal_volume 74
_journal_year 2009
_chemical_formula_moiety 'C48 H62 Br2 S5'
_chemical_formula_sum 'C48 H62 Br2 S5'
_chemical_formula_weight 959.10
_chemical_name_systematic
; 
 ? 
;
_space_group_IT_number 2
_symmetry_cell_setting triclinic
_symmetry_space_group_name_Hall '-P 1'
_symmetry_space_group_name_H-M 'P -1'
_atom_sites_solution_hydrogens geom
_atom_sites_solution_primary direct
_atom_sites_solution_secondary difmap
_audit_creation_method SHELXL-97
_cell_angle_alpha 86.056(3)
_cell_angle_beta 78.703(3)
_cell_angle_gamma 80.682(3)
_cell_formula_units_Z 2
_cell_length_a 9.9503(11)
_cell_length_b 12.8178(15)
_cell_length_c 18.659(2)
_cell_measurement_reflns_used 9803
_cell_measurement_temperature 95(2)
_cell_measurement_theta_max 18.5
_cell_measurement_theta_min 2.3
_cell_volume 2301.2(5)
_computing_cell_refinement 'SAINT (Bruker, 2008)'
_computing_data_collection 'SMART (Bruker, 2001)'
_computing_data_reduction 'SAINT (Bruker, 2008)'
_computing_molecular_graphics 'SHELXTL (Bruker, 2008)'
_computing_publication_material 'SHELXTL (Bruker, 2008)'
_computing_structure_refinement 'SHELXL-97 (Sheldrick, 2008)'
_computing_structure_solution 'SIR-2004 (Burla et al., 2005)'
_diffrn_ambient_temperature 95(2)
_diffrn_detector 'CCD area detector'
_diffrn_detector_area_resol_mean 44.52
_diffrn_detector_type 'Bruker SMART 6000'
_diffrn_measured_fraction_theta_full 0.977
_diffrn_measured_fraction_theta_max 0.977
_diffrn_measurement_details '0.5 degree frames measured for 1 seconds each'
_diffrn_measurement_device 'three-circle goniometer with fixed chi'
_diffrn_measurement_device_type 'Bruker Platform goniometer'
_diffrn_measurement_method 'omega and phi scans'
_diffrn_radiation_monochromator 'diamond 1 1 1'
_diffrn_radiation_source synchrotron
_diffrn_radiation_type synchrotron
_diffrn_radiation_wavelength 0.48595
_diffrn_reflns_av_R_equivalents 0.0794
_diffrn_reflns_av_sigmaI/netI 0.0692
_diffrn_reflns_limit_h_max 12
_diffrn_reflns_limit_h_min -12
_diffrn_reflns_limit_k_max 16
_diffrn_reflns_limit_k_min -16
_diffrn_reflns_limit_l_max 24
_diffrn_reflns_limit_l_min -24
_diffrn_reflns_number 42591
_diffrn_reflns_theta_full 18.38
_diffrn_reflns_theta_max 18.38
_diffrn_reflns_theta_min 1.36
_exptl_absorpt_coefficient_mu 1.080
_exptl_absorpt_correction_T_max 0.9978
_exptl_absorpt_correction_T_min 0.9787
_exptl_absorpt_correction_type multi-scan
_exptl_absorpt_process_details 'SADABS, R. Blessing; 1995'
_exptl_crystal_colour colorless
_exptl_crystal_density_diffrn 1.384
_exptl_crystal_density_method 'not measured'
_exptl_crystal_description needle
_exptl_crystal_F_000 1000
_exptl_crystal_size_max 0.02
_exptl_crystal_size_mid 0.01
_exptl_crystal_size_min 0.00
_refine_diff_density_max 4.627
_refine_diff_density_min -1.185
_refine_diff_density_rms 0.231
_refine_ls_extinction_method none
_refine_ls_goodness_of_fit_ref 1.065
_refine_ls_hydrogen_treatment constr
_refine_ls_matrix_type full
_refine_ls_number_parameters 522
_refine_ls_number_reflns 10306
_refine_ls_number_restraints 480
_refine_ls_restrained_S_all 1.044
_refine_ls_R_factor_all 0.1161
_refine_ls_R_factor_gt 0.0966
_refine_ls_shift/su_max 0.003
_refine_ls_shift/su_mean 0.000
_refine_ls_structure_factor_coef Fsqd
_refine_ls_weighting_details 'calc w=1/[\s^2^(Fo^2^)+(0.1530P)^2^+18.7212P] where P=(Fo^2^+2Fc^2^)/3'
_refine_ls_weighting_scheme calc
_refine_ls_wR_factor_gt 0.2632
_refine_ls_wR_factor_ref 0.2802
_reflns_number_gt 8012
_reflns_number_total 10306
_reflns_threshold_expression >2sigma(I)
_cod_data_source_file jo901769c_si_001.cif
_cod_data_source_block 0591
_cod_depositor_comments
;
The following automatic conversions were performed:

'_exptl_absorpt_correction_type' tag value 'multi-scans' was replaced
with 'multi-scan' value.

Automatic conversion script
Id: cif_fix_values 1646 2011-03-28 12:23:43Z adriana 
;
_cod_original_sg_symbol_H-M P-1
_cod_database_code 4024899

loop_
_symmetry_equiv_pos_as_xyz
'x, y, z'
'-x, -y, -z'

loop_
_atom_site_label
_atom_site_type_symbol
_atom_site_fract_x
_atom_site_fract_y
_atom_site_fract_z
_atom_site_U_iso_or_equiv
_atom_site_adp_type
_atom_site_occupancy
_atom_site_symmetry_multiplicity
_atom_site_calc_flag
_atom_site_refinement_flags
_atom_site_disorder_assembly
_atom_site_disorder_group
Br1 Br 0.86855(7) 0.26010(5) 0.20550(4) 0.0291(2) Uani 1 1 d D . .
C2 C 0.7717(7) 0.3765(5) 0.1642(3) 0.0271(14) Uani 1 1 d DU . .
C1 C 0.7478(7) 0.3755(6) 0.0944(4) 0.0283(14) Uani 1 1 d D . .
H1 H 0.7986 0.3259 0.0597 0.034 Uiso 1 1 calc R . .
S1 S 0.61721(18) 0.47252(16) 0.07554(9) 0.0296(4) Uani 1 1 d D . .
C4 C 0.5828(7) 0.5133(5) 0.1652(3) 0.0260(14) Uani 1 1 d DU . .
C5 C 0.4666(7) 0.5877(5) 0.1948(4) 0.0275(14) Uani 1 1 d D . .
C6 C 0.4467(7) 0.6066(5) 0.2687(3) 0.0247(13) Uani 1 1 d D . .
C7 C 0.5480(7) 0.5579(5) 0.3078(3) 0.0246(13) Uani 1 1 d DU . .
S2 S 0.53179(18) 0.57312(14) 0.40194(9) 0.0268(4) Uani 1 1 d D . .
C10 C 0.6932(6) 0.5009(5) 0.3994(3) 0.0231(13) Uani 1 1 d D . .
S3 S 0.77885(18) 0.46212(15) 0.47054(9) 0.0285(4) Uani 1 1 d D . .
C12 C 0.9190(6) 0.4093(6) 0.4070(4) 0.0262(14) Uani 1 1 d D . .
S4 S 1.07361(18) 0.33960(15) 0.42354(9) 0.0284(4) Uani 1 1 d D . .
C14 C 1.1374(7) 0.3369(5) 0.3290(3) 0.0260(14) Uani 1 1 d D . .
C15 C 1.2720(7) 0.2859(5) 0.3008(3) 0.0244(13) Uani 1 1 d D . .
C16 C 1.3181(7) 0.2941(5) 0.2260(3) 0.0255(14) Uani 1 1 d D . .
C17 C 1.2294(7) 0.3568(5) 0.1842(3) 0.0243(13) Uani 1 1 d D . .
S5 S 1.27760(18) 0.38185(15) 0.09060(9) 0.0280(4) Uani 1 1 d D . .
C20 C 1.1331(7) 0.4754(6) 0.0901(3) 0.0266(14) Uani 1 1 d D . .
H20 H 1.1125 0.5145 0.0474 0.032 Uiso 1 1 calc R . .
C19 C 1.0511(7) 0.4875(5) 0.1577(3) 0.0256(13) Uani 1 1 d D . .
Br2 Br 0.91539(7) 0.60660(5) 0.17477(4) 0.0289(2) Uani 1 1 d D . .
C18 C 1.0980(6) 0.4135(5) 0.2125(3) 0.0239(13) Uani 1 1 d D . .
C13 C 1.0430(7) 0.3946(5) 0.2881(3) 0.0240(13) Uani 1 1 d D . .
C11 C 0.9080(7) 0.4256(5) 0.3347(3) 0.0242(13) Uani 1 1 d D . .
C9 C 0.7646(7) 0.4699(5) 0.3303(3) 0.0230(13) Uani 1 1 d D . .
C8 C 0.6718(6) 0.4927(5) 0.2783(3) 0.0219(12) Uani 1 1 d D . .
C3 C 0.6789(6) 0.4591(5) 0.2061(3) 0.0245(13) Uani 1 1 d D . .
C21 C 0.3740(8) 0.6430(6) 0.1449(4) 0.0283(14) Uani 1 1 d . . .
H21A H 0.2794 0.6632 0.1734 0.034 Uiso 1 1 calc R . .
H21B H 0.3684 0.5941 0.1071 0.034 Uiso 1 1 calc R . .
C22 C 0.4287(10) 0.7427(7) 0.1074(4) 0.0393(18) Uani 1 1 d . . .
H22A H 0.4433 0.7879 0.1453 0.047 Uiso 1 1 calc R . .
H22B H 0.5197 0.7214 0.0755 0.047 Uiso 1 1 calc R . .
C23 C 0.3299(12) 0.8074(8) 0.0616(5) 0.054(3) Uani 1 1 d . . .
H23A H 0.3767 0.8645 0.0342 0.065 Uiso 1 1 calc R . .
H23B H 0.3127 0.7607 0.0253 0.065 Uiso 1 1 calc R . .
C24 C 0.1896(9) 0.8573(6) 0.1050(5) 0.059(3) Uani 1 1 d D . .
H24A H 0.1323 0.8937 0.0702 0.071 Uiso 1 1 calc R . .
H24B H 0.1410 0.8003 0.1313 0.071 Uiso 1 1 calc R . .
C25 C 0.2008(7) 0.9360(7) 0.1599(5) 0.054(2) Uani 1 1 d D . .
H25A H 0.2525 0.9916 0.1340 0.064 Uiso 1 1 calc R . .
H25B H 0.2547 0.8991 0.1960 0.064 Uiso 1 1 calc R . .
C26 C 0.0611(7) 0.9880(7) 0.2003(5) 0.064(3) Uani 1 1 d D . .
H26A H 0.0045 0.9323 0.2206 0.077 Uiso 1 1 calc R . .
H26B H 0.0123 1.0328 0.1651 0.077 Uiso 1 1 calc R . .
C27 C 0.0721(11) 1.0555(8) 0.2620(5) 0.078(4) Uani 1 1 d D . .
H27A H -0.0211 1.0839 0.2875 0.117 Uiso 1 1 calc R . .
H27B H 0.1221 1.1140 0.2419 0.117 Uiso 1 1 calc R . .
H27C H 0.1224 1.0121 0.2965 0.117 Uiso 1 1 calc R . .
C28 C 0.3172(7) 0.6728(5) 0.3082(4) 0.0260(13) Uani 1 1 d . . .
H28A H 0.2841 0.7303 0.2747 0.031 Uiso 1 1 calc R . .
H28B H 0.3386 0.7054 0.3504 0.031 Uiso 1 1 calc R . .
C29 C 0.2032(7) 0.6038(5) 0.3351(4) 0.0279(14) Uani 1 1 d . B .
H29A H 0.1779 0.5758 0.2922 0.033 Uiso 1 1 calc R . .
H29B H 0.2405 0.5427 0.3646 0.033 Uiso 1 1 calc R . .
C30 C 0.0745(6) 0.6622(5) 0.3804(4) 0.0338(16) Uani 1 1 d D . .
H30A H 0.1029 0.6939 0.4209 0.041 Uiso 1 1 calc R A 1
H30B H 0.0149 0.6093 0.4027 0.041 Uiso 1 1 calc R A 1
C31 C -0.0145(6) 0.7490(6) 0.3437(4) 0.0425(16) Uani 0.608(10) 1 d PDU B 1
H31A H -0.0345 0.7214 0.2993 0.051 Uiso 0.608(10) 1 calc PR B 1
H31B H 0.0384 0.8084 0.3281 0.051 Uiso 0.608(10) 1 calc PR B 1
C32 C -0.1505(7) 0.7903(9) 0.3930(5) 0.0406(19) Uani 0.608(10) 1 d PDU B 1
H32A H -0.2018 0.7304 0.4099 0.049 Uiso 0.608(10) 1 calc PR B 1
H32B H -0.1304 0.8201 0.4366 0.049 Uiso 0.608(10) 1 calc PR B 1
C33 C -0.2419(9) 0.8745(7) 0.3557(6) 0.044(2) Uani 0.608(10) 1 d PDU B 1
H33A H -0.1879 0.9316 0.3351 0.053 Uiso 0.608(10) 1 calc PR B 1
H33B H -0.3210 0.9057 0.3928 0.053 Uiso 0.608(10) 1 calc PR B 1
C34 C -0.2975(14) 0.8326(11) 0.2950(7) 0.047(3) Uani 0.608(10) 1 d PDU B 1
H34A H -0.3527 0.8909 0.2720 0.071 Uiso 0.608(10) 1 calc PR B 1
H34B H -0.3558 0.7790 0.3155 0.071 Uiso 0.608(10) 1 calc PR B 1
H34C H -0.2199 0.8008 0.2584 0.071 Uiso 0.608(10) 1 calc PR B 1
C31D C -0.0145(6) 0.7490(6) 0.3437(4) 0.0425(16) Uani 0.392(10) 1 d PDU B 2
H31C H 0.0140 0.8165 0.3532 0.051 Uiso 0.392(10) 1 calc PR B 2
H31D H 0.0142 0.7392 0.2904 0.051 Uiso 0.392(10) 1 calc PR B 2
C32D C -0.1718(6) 0.7668(13) 0.3594(9) 0.0406(19) Uani 0.392(10) 1 d PDU B 2
H32C H -0.2050 0.7874 0.4108 0.049 Uiso 0.392(10) 1 calc PR B 2
H32D H -0.2048 0.6995 0.3539 0.049 Uiso 0.392(10) 1 calc PR B 2
C33D C -0.2346(9) 0.8514(16) 0.3095(11) 0.044(2) Uani 0.392(10) 1 d PDU B 2
H33C H -0.2083 0.8278 0.2586 0.053 Uiso 0.392(10) 1 calc PR B 2
H33D H -0.1951 0.9170 0.3116 0.053 Uiso 0.392(10) 1 calc PR B 2
C34D C -0.3915(10) 0.8760(17) 0.3295(12) 0.047(3) Uani 0.392(10) 1 d PDU B 2
H34D H -0.4303 0.8097 0.3386 0.071 Uiso 0.392(10) 1 calc PR B 2
H34E H -0.4277 0.9167 0.2892 0.071 Uiso 0.392(10) 1 calc PR B 2
H34F H -0.4177 0.9174 0.3737 0.071 Uiso 0.392(10) 1 calc PR B 2
C35 C 1.3616(7) 0.2299(6) 0.3524(4) 0.0281(14) Uani 1 1 d . . .
H35A H 1.4263 0.1709 0.3272 0.034 Uiso 1 1 calc R . .
H35B H 1.3021 0.1994 0.3949 0.034 Uiso 1 1 calc R . .
C36 C 1.4450(8) 0.3047(6) 0.3795(4) 0.0346(16) Uani 1 1 d . D .
H36A H 1.5096 0.3305 0.3372 0.042 Uiso 1 1 calc R . .
H36B H 1.3804 0.3668 0.4007 0.042 Uiso 1 1 calc R . .
C37 C 1.5275(10) 0.2537(8) 0.4365(5) 0.045(2) Uani 1 1 d . . .
H37A H 1.5680 0.3091 0.4557 0.054 Uiso 1 1 calc R C 1
H37B H 1.4631 0.2252 0.4777 0.054 Uiso 1 1 calc R C 1
C38 C 1.6423(10) 0.1661(9) 0.4093(5) 0.065(2) Uani 0.684(16) 1 d PDU D 1
H38A H 1.6979 0.1897 0.3628 0.078 Uiso 0.684(16) 1 calc PR D 1
H38B H 1.6020 0.1039 0.3995 0.078 Uiso 0.684(16) 1 calc PR D 1
C39 C 1.7354(11) 0.1348(14) 0.4650(7) 0.070(2) Uani 0.684(16) 1 d PDU D 1
H39A H 1.8196 0.0878 0.4420 0.085 Uiso 0.684(16) 1 calc PR D 1
H39B H 1.7651 0.1992 0.4794 0.085 Uiso 0.684(16) 1 calc PR D 1
C40 C 1.6660(14) 0.0787(15) 0.5332(7) 0.077(3) Uani 0.684(16) 1 d PDU D 1
H40A H 1.6306 0.0171 0.5186 0.093 Uiso 0.684(16) 1 calc PR D 1
H40B H 1.5855 0.1275 0.5581 0.093 Uiso 0.684(16) 1 calc PR D 1
C41 C 1.762(2) 0.0410(18) 0.5867(9) 0.089(4) Uani 0.684(16) 1 d PDU D 1
H41A H 1.8436 -0.0056 0.5620 0.133 Uiso 0.684(16) 1 calc PR D 1
H41B H 1.7132 0.0020 0.6280 0.133 Uiso 0.684(16) 1 calc PR D 1
H41C H 1.7916 0.1021 0.6046 0.133 Uiso 0.684(16) 1 calc PR D 1
C38D C 1.6423(10) 0.1661(9) 0.4093(5) 0.065(2) Uani 0.316(16) 1 d PDU D 2
H38C H 1.6712 0.1842 0.3567 0.078 Uiso 0.316(16) 1 calc PR D 2
H38D H 1.5959 0.1030 0.4112 0.078 Uiso 0.316(16) 1 calc PR D 2
C39D C 1.7769(14) 0.125(3) 0.4356(9) 0.070(2) Uani 0.316(16) 1 d PDU D 2
H39C H 1.8101 0.0521 0.4197 0.085 Uiso 0.316(16) 1 calc PR D 2
H39D H 1.8477 0.1696 0.4123 0.085 Uiso 0.316(16) 1 calc PR D 2
C40D C 1.763(3) 0.127(2) 0.5180(11) 0.077(3) Uani 0.316(16) 1 d PDU D 2
H40C H 1.6636 0.1302 0.5409 0.093 Uiso 0.316(16) 1 calc PR D 2
H40D H 1.7947 0.1911 0.5306 0.093 Uiso 0.316(16) 1 calc PR D 2
C41D C 1.8448(18) 0.030(3) 0.5499(12) 0.089(4) Uani 0.316(16) 1 d PDU D 2
H41D H 1.7870 0.0031 0.5936 0.133 Uiso 0.316(16) 1 calc PR D 2
H41E H 1.9275 0.0504 0.5631 0.133 Uiso 0.316(16) 1 calc PR D 2
H41F H 1.8729 -0.0245 0.5135 0.133 Uiso 0.316(16) 1 calc PR D 2
C42 C 1.4601(7) 0.2436(6) 0.1904(4) 0.0288(14) Uani 1 1 d . . .
H42A H 1.5238 0.2427 0.2251 0.035 Uiso 1 1 calc R . .
H42B H 1.4931 0.2883 0.1472 0.035 Uiso 1 1 calc R . .
C43 C 1.4694(7) 0.1313(5) 0.1660(4) 0.0274(14) Uani 1 1 d . . .
H43A H 1.4147 0.1323 0.1269 0.033 Uiso 1 1 calc R . .
H43B H 1.4286 0.0872 0.2078 0.033 Uiso 1 1 calc R . .
C44 C 1.6199(7) 0.0817(6) 0.1374(4) 0.0298(15) Uani 1 1 d . . .
H44A H 1.6649 0.1316 0.1013 0.036 Uiso 1 1 calc R . .
H44B H 1.6706 0.0708 0.1787 0.036 Uiso 1 1 calc R . .
C45 C 1.6319(6) -0.0243(5) 0.1016(4) 0.0310(15) Uani 1 1 d D . .
H45A H 1.5909 -0.0752 0.1385 0.037 Uiso 1 1 calc R . .
H45B H 1.5772 -0.0141 0.0620 0.037 Uiso 1 1 calc R . .
C46 C 1.7800(5) -0.0713(4) 0.0700(4) 0.0303(15) Uani 1 1 d D . .
H46A H 1.8248 -0.0171 0.0378 0.036 Uiso 1 1 calc R . .
H46B H 1.8318 -0.0898 0.1105 0.036 Uiso 1 1 calc R . .
C47 C 1.7902(6) -0.1691(5) 0.0267(5) 0.0405(19) Uani 1 1 d D . .
H47A H 1.7357 -0.1512 -0.0127 0.049 Uiso 1 1 calc R . .
H47B H 1.7484 -0.2242 0.0594 0.049 Uiso 1 1 calc R . .
C48 C 1.9380(6) -0.2139(6) -0.0070(5) 0.0405(19) Uani 1 1 d D . .
H48A H 1.9378 -0.2761 -0.0347 0.061 Uiso 1 1 calc R . .
H48B H 1.9919 -0.2343 0.0317 0.061 Uiso 1 1 calc R . .
H48C H 1.9799 -0.1601 -0.0400 0.061 Uiso 1 1 calc R . .

loop_
_atom_site_aniso_label
_atom_site_aniso_U_11
_atom_site_aniso_U_22
_atom_site_aniso_U_33
_atom_site_aniso_U_23
_atom_site_aniso_U_13
_atom_site_aniso_U_12
Br1 0.0222(4) 0.0349(4) 0.0300(4) -0.0129(3) 0.0016(3) -0.0071(3)
C2 0.034(4) 0.033(3) 0.016(3) -0.016(2) 0.007(2) -0.016(3)
C1 0.018(3) 0.042(4) 0.026(3) -0.016(3) 0.001(3) -0.009(3)
S1 0.0205(8) 0.0482(10) 0.0195(7) -0.0094(7) 0.0041(6) -0.0093(7)
C4 0.022(3) 0.034(3) 0.018(3) -0.003(2) 0.010(2) -0.008(3)
C5 0.022(3) 0.031(3) 0.025(3) -0.003(3) 0.010(3) -0.007(3)
C6 0.021(3) 0.026(3) 0.025(3) -0.006(2) 0.006(3) -0.007(3)
C7 0.021(3) 0.031(3) 0.017(3) -0.007(2) 0.011(2) -0.006(3)
S2 0.0208(8) 0.0354(9) 0.0203(7) -0.0113(6) 0.0084(6) -0.0034(7)
C10 0.019(3) 0.030(3) 0.018(3) -0.009(2) 0.006(2) -0.004(3)
S3 0.0216(8) 0.0437(10) 0.0183(7) -0.0097(7) 0.0056(6) -0.0067(7)
C12 0.014(3) 0.040(4) 0.023(3) -0.006(3) 0.005(2) -0.007(3)
S4 0.0212(8) 0.0415(9) 0.0213(7) -0.0049(7) 0.0004(6) -0.0052(7)
C14 0.021(3) 0.033(3) 0.022(3) -0.010(3) 0.007(2) -0.010(3)
C15 0.017(3) 0.028(3) 0.028(3) -0.006(3) 0.000(3) -0.007(3)
C16 0.020(3) 0.031(3) 0.025(3) -0.013(3) 0.004(3) -0.009(3)
C17 0.019(3) 0.034(3) 0.020(3) -0.010(3) 0.001(2) -0.008(3)
S5 0.0176(8) 0.0424(9) 0.0234(8) -0.0117(7) 0.0055(6) -0.0094(7)
C20 0.017(3) 0.042(4) 0.021(3) -0.007(3) 0.001(2) -0.010(3)
C19 0.021(3) 0.038(4) 0.017(3) -0.006(3) 0.004(2) -0.010(3)
Br2 0.0226(4) 0.0352(4) 0.0277(3) -0.0021(3) 0.0006(3) -0.0071(3)
C18 0.015(3) 0.036(3) 0.023(3) -0.011(3) 0.001(2) -0.012(3)
C13 0.022(3) 0.030(3) 0.021(3) -0.008(2) 0.001(2) -0.007(3)
C11 0.017(3) 0.033(3) 0.022(3) -0.010(3) 0.005(2) -0.009(3)
C9 0.020(3) 0.028(3) 0.018(3) -0.007(2) 0.009(2) -0.007(2)
C8 0.015(3) 0.029(3) 0.018(3) -0.004(2) 0.006(2) -0.003(2)
C3 0.015(3) 0.039(4) 0.019(3) -0.010(3) 0.007(2) -0.011(3)
C21 0.025(4) 0.033(3) 0.027(3) -0.004(3) 0.000(3) -0.010(3)
C22 0.045(5) 0.041(4) 0.034(4) 0.004(3) -0.005(3) -0.020(4)
C23 0.085(8) 0.051(5) 0.045(5) 0.014(4) -0.039(5) -0.041(5)
C24 0.065(7) 0.043(5) 0.085(7) 0.020(5) -0.050(6) -0.023(5)
C25 0.051(6) 0.048(5) 0.073(7) 0.007(5) -0.032(5) -0.020(4)
C26 0.062(7) 0.046(5) 0.088(8) 0.018(5) -0.025(6) -0.015(5)
C27 0.086(10) 0.059(7) 0.094(9) 0.017(7) -0.033(8) -0.014(6)
C28 0.016(3) 0.030(3) 0.029(3) -0.007(3) 0.004(3) -0.001(3)
C29 0.021(3) 0.029(3) 0.029(3) -0.002(3) 0.006(3) 0.000(3)
C30 0.020(3) 0.036(4) 0.039(4) 0.000(3) 0.007(3) -0.002(3)
C31 0.034(3) 0.039(3) 0.055(4) -0.010(3) -0.011(3) 0.000(3)
C32 0.027(3) 0.037(4) 0.056(4) -0.007(3) -0.007(3) -0.001(3)
C33 0.029(4) 0.044(4) 0.057(4) -0.004(4) -0.006(4) 0.000(4)
C34 0.025(5) 0.056(6) 0.060(6) 0.003(5) -0.008(5) -0.006(4)
C31D 0.034(3) 0.039(3) 0.055(4) -0.010(3) -0.011(3) 0.000(3)
C32D 0.027(3) 0.037(4) 0.056(4) -0.007(3) -0.007(3) -0.001(3)
C33D 0.029(4) 0.044(4) 0.057(4) -0.004(4) -0.006(4) 0.000(4)
C34D 0.025(5) 0.056(6) 0.060(6) 0.003(5) -0.008(5) -0.006(4)
C35 0.024(3) 0.030(3) 0.030(3) -0.007(3) -0.002(3) -0.004(3)
C36 0.031(4) 0.042(4) 0.034(4) -0.013(3) -0.006(3) -0.009(3)
C37 0.050(5) 0.059(5) 0.029(4) -0.009(4) -0.011(4) -0.009(4)
C38 0.069(5) 0.065(4) 0.072(4) -0.003(4) -0.045(4) -0.001(4)
C39 0.076(5) 0.071(4) 0.075(5) -0.003(4) -0.048(4) -0.003(4)
C40 0.083(5) 0.079(5) 0.083(5) 0.003(5) -0.048(5) -0.017(5)
C41 0.103(9) 0.091(8) 0.085(8) 0.011(7) -0.045(7) -0.025(8)
C38D 0.069(5) 0.065(4) 0.072(4) -0.003(4) -0.045(4) -0.001(4)
C39D 0.076(5) 0.071(4) 0.075(5) -0.003(4) -0.048(4) -0.003(4)
C40D 0.083(5) 0.079(5) 0.083(5) 0.003(5) -0.048(5) -0.017(5)
C41D 0.103(9) 0.091(8) 0.085(8) 0.011(7) -0.045(7) -0.025(8)
C42 0.020(3) 0.035(4) 0.031(3) -0.010(3) 0.003(3) -0.008(3)
C43 0.018(3) 0.032(3) 0.033(3) -0.009(3) 0.000(3) -0.009(3)
C44 0.024(4) 0.033(4) 0.032(3) -0.012(3) 0.003(3) -0.010(3)
C45 0.016(3) 0.039(4) 0.038(4) -0.011(3) 0.004(3) -0.009(3)
C46 0.024(4) 0.035(4) 0.031(3) -0.011(3) 0.003(3) -0.008(3)
C47 0.028(4) 0.049(5) 0.043(4) -0.028(4) 0.002(3) -0.002(3)
C48 0.026(4) 0.050(5) 0.046(4) -0.025(4) 0.005(3) -0.012(3)

loop_
_atom_type_symbol
_atom_type_description
_atom_type_scat_dispersion_real
_atom_type_scat_dispersion_imag
_atom_type_scat_source
C C 0.0015 0.0009 'International Tables Vol C Tables 4.2.6.8 and 6.1.1.4'
H H 0.0000 0.0000 'International Tables Vol C Tables 4.2.6.8 and 6.1.1.4'
S S 0.0826 0.0763 'International Tables Vol C Tables 4.2.6.8 and 6.1.1.4'
Br Br 0.1811 1.6452 'International Tables Vol C Tables 4.2.6.8 and 6.1.1.4'

loop_
_geom_angle_atom_site_label_1
_geom_angle_atom_site_label_2
_geom_angle_atom_site_label_3
_geom_angle
_geom_angle_site_symmetry_1
_geom_angle_site_symmetry_3
_geom_angle_publ_flag
C1 C2 C3 112.1(6) . . ?
C1 C2 Br1 121.1(5) . . ?
C3 C2 Br1 123.9(5) . . ?
C2 C1 S1 113.6(5) . . ?
C1 S1 C4 91.1(3) . . ?
C3 C4 C5 123.9(6) . . ?
C3 C4 S1 112.0(5) . . ?
C5 C4 S1 124.0(5) . . ?
C6 C5 C4 117.6(6) . . ?
C6 C5 C21 123.6(6) . . ?
C4 C5 C21 118.9(6) . . ?
C5 C6 C7 118.0(6) . . ?
C5 C6 C28 122.1(6) . . ?
C7 C6 C28 119.7(6) . . ?
C6 C7 C8 125.7(5) . . ?
C6 C7 S2 122.1(5) . . ?
C8 C7 S2 112.3(5) . . ?
C10 S2 C7 89.9(3) . . ?
C9 C10 S2 115.6(5) . . ?
C9 C10 S3 115.8(5) . . ?
S2 C10 S3 128.6(4) . . ?
C10 S3 C12 87.8(3) . . ?
C11 C12 S3 116.9(5) . . ?
C11 C12 S4 115.8(5) . . ?
S3 C12 S4 127.3(4) . . ?
C12 S4 C14 89.6(3) . . ?
C15 C14 C13 126.2(6) . . ?
C15 C14 S4 121.2(5) . . ?
C13 C14 S4 112.5(5) . . ?
C16 C15 C14 117.6(6) . . ?
C16 C15 C35 122.8(6) . . ?
C14 C15 C35 119.6(6) . . ?
C15 C16 C17 117.5(6) . . ?
C15 C16 C42 121.9(6) . . ?
C17 C16 C42 120.5(6) . . ?
C18 C17 C16 125.2(6) . . ?
C18 C17 S5 111.7(5) . . ?
C16 C17 S5 122.8(5) . . ?
C20 S5 C17 91.5(3) . . ?
C19 C20 S5 112.7(5) . . ?
C20 C19 C18 113.3(6) . . ?
C20 C19 Br2 119.5(5) . . ?
C18 C19 Br2 126.1(4) . . ?
C17 C18 C13 117.1(6) . . ?
C17 C18 C19 110.1(5) . . ?
C13 C18 C19 132.6(6) . . ?
C14 C13 C18 115.4(6) . . ?
C14 C13 C11 110.9(5) . . ?
C18 C13 C11 133.7(6) . . ?
C12 C11 C13 109.9(6) . . ?
C12 C11 C9 108.9(5) . . ?
C13 C11 C9 141.2(6) . . ?
C10 C9 C8 109.3(6) . . ?
C10 C9 C11 109.3(5) . . ?
C8 C9 C11 141.3(5) . . ?
C7 C8 C3 115.2(6) . . ?
C7 C8 C9 111.7(5) . . ?
C3 C8 C9 133.1(6) . . ?
C4 C3 C8 117.8(6) . . ?
C4 C3 C2 110.9(5) . . ?
C8 C3 C2 131.3(6) . . ?
C5 C21 C22 111.3(6) . . ?
C23 C22 C21 112.9(7) . . ?
C24 C23 C22 115.3(8) . . ?
C25 C24 C23 113.9(6) . . ?
C24 C25 C26 113.3(4) . . ?
C25 C26 C27 113.3(4) . . ?
C6 C28 C29 110.3(6) . . ?
C30 C29 C28 113.5(6) . . ?
C29 C30 C31 118.9(5) . . ?
C30 C31 C32 113.1(4) . . ?
C33 C32 C31 113.3(4) . . ?
C32 C33 C34 113.3(4) . . ?
C32D C33D C34D 113.3(4) . . ?
C15 C35 C36 112.0(6) . . ?
C37 C36 C35 113.7(7) . . ?
C38 C37 C36 114.8(7) . . ?
C37 C38 C39 110.8(10) . . ?
C40 C39 C38 113.3(4) . . ?
C39 C40 C41 113.3(4) . . ?
C39D C40D C41D 113.3(4) . . ?
C16 C42 C43 115.2(6) . . ?
C42 C43 C44 111.8(5) . . ?
C45 C44 C43 113.2(5) . . ?
C46 C45 C44 113.5(4) . . ?
C47 C46 C45 113.3(4) . . ?
C46 C47 C48 113.3(4) . . ?

loop_
_geom_bond_atom_site_label_1
_geom_bond_atom_site_label_2
_geom_bond_distance
_geom_bond_site_symmetry_2
_geom_bond_publ_flag
Br1 C2 1.848(7) . ?
C2 C1 1.369(8) . ?
C2 C3 1.449(8) . ?
C1 S1 1.719(7) . ?
S1 C4 1.739(6) . ?
C4 C3 1.407(9) . ?
C4 C5 1.420(9) . ?
C5 C6 1.386(9) . ?
C5 C21 1.501(10) . ?
C6 C7 1.400(9) . ?
C6 C28 1.511(9) . ?
C7 C8 1.408(9) . ?
C7 S2 1.754(6) . ?
S2 C10 1.713(6) . ?
C10 C9 1.395(8) . ?
C10 S3 1.718(6) . ?
S3 C12 1.722(6) . ?
C12 C11 1.373(9) . ?
C12 S4 1.722(7) . ?
S4 C14 1.754(6) . ?
C14 C15 1.409(9) . ?
C14 C13 1.411(10) . ?
C15 C16 1.382(8) . ?
C15 C35 1.508(10) . ?
C16 C17 1.411(9) . ?
C16 C42 1.501(9) . ?
C17 C18 1.411(8) . ?
C17 S5 1.739(6) . ?
S5 C20 1.718(7) . ?
C20 C19 1.365(8) . ?
C19 C18 1.441(9) . ?
C19 Br2 1.867(7) . ?
C18 C13 1.428(8) . ?
C13 C11 1.461(8) . ?
C11 C9 1.463(9) . ?
C9 C8 1.451(9) . ?
C8 C3 1.427(8) . ?
C21 C22 1.540(10) . ?
C22 C23 1.534(12) . ?
C23 C24 1.534(15) . ?
C24 C25 1.518(3) . ?
C25 C26 1.518(3) . ?
C26 C27 1.518(3) . ?
C28 C29 1.536(10) . ?
C29 C30 1.506(9) . ?
C30 C31 1.518(3) . ?
C31 C32 1.518(3) . ?
C32 C33 1.517(3) . ?
C33 C34 1.518(3) . ?
C32D C33D 1.517(3) . ?
C33D C34D 1.518(3) . ?
C35 C36 1.534(10) . ?
C36 C37 1.518(11) . ?
C37 C38 1.503(14) . ?
C38 C39 1.518(3) . ?
C39 C40 1.517(3) . ?
C40 C41 1.518(3) . ?
C39D C40D 1.517(3) . ?
C40D C41D 1.518(3) . ?
C42 C43 1.522(9) . ?
C43 C44 1.536(9) . ?
C44 C45 1.532(9) . ?
C45 C46 1.518(3) . ?
C46 C47 1.517(3) . ?
C47 C48 1.518(3) . ?

loop_
_geom_torsion_atom_site_label_1
_geom_torsion_atom_site_label_2
_geom_torsion_atom_site_label_3
_geom_torsion_atom_site_label_4
_geom_torsion
_geom_torsion_site_symmetry_1
_geom_torsion_site_symmetry_2
_geom_torsion_site_symmetry_3
_geom_torsion_site_symmetry_4
_geom_torsion_publ_flag
C3 C2 C1 S1 0.8(8) . . . . ?
Br1 C2 C1 S1 162.3(4) . . . . ?
C2 C1 S1 C4 -3.5(6) . . . . ?
C1 S1 C4 C3 5.4(5) . . . . ?
C1 S1 C4 C5 -170.9(6) . . . . ?
C3 C4 C5 C6 -0.7(10) . . . . ?
S1 C4 C5 C6 175.2(5) . . . . ?
C3 C4 C5 C21 178.0(6) . . . . ?
S1 C4 C5 C21 -6.1(9) . . . . ?
C4 C5 C6 C7 5.0(10) . . . . ?
C21 C5 C6 C7 -173.6(6) . . . . ?
C4 C5 C6 C28 -171.8(6) . . . . ?
C21 C5 C6 C28 9.5(10) . . . . ?
C5 C6 C7 C8 1.8(10) . . . . ?
C28 C6 C7 C8 178.7(6) . . . . ?
C5 C6 C7 S2 -178.3(5) . . . . ?
C28 C6 C7 S2 -1.3(9) . . . . ?
C6 C7 S2 C10 -176.2(6) . . . . ?
C8 C7 S2 C10 3.8(5) . . . . ?
C7 S2 C10 C9 3.5(6) . . . . ?
C7 S2 C10 S3 -176.7(5) . . . . ?
C9 C10 S3 C12 3.5(6) . . . . ?
S2 C10 S3 C12 -176.3(5) . . . . ?
C10 S3 C12 C11 4.2(6) . . . . ?
C10 S3 C12 S4 -176.8(5) . . . . ?
C11 C12 S4 C14 3.9(6) . . . . ?
S3 C12 S4 C14 -175.1(5) . . . . ?
C12 S4 C14 C15 -179.2(6) . . . . ?
C12 S4 C14 C13 3.8(5) . . . . ?
C13 C14 C15 C16 1.2(10) . . . . ?
S4 C14 C15 C16 -175.3(5) . . . . ?
C13 C14 C15 C35 178.2(6) . . . . ?
S4 C14 C15 C35 1.7(9) . . . . ?
C14 C15 C16 C17 2.8(9) . . . . ?
C35 C15 C16 C17 -174.1(6) . . . . ?
C14 C15 C16 C42 179.5(6) . . . . ?
C35 C15 C16 C42 2.6(10) . . . . ?
C15 C16 C17 C18 1.1(10) . . . . ?
C42 C16 C17 C18 -175.6(6) . . . . ?
C15 C16 C17 S5 175.6(5) . . . . ?
C42 C16 C17 S5 -1.1(9) . . . . ?
C18 C17 S5 C20 5.1(5) . . . . ?
C16 C17 S5 C20 -170.1(6) . . . . ?
C17 S5 C20 C19 -0.1(6) . . . . ?
S5 C20 C19 C18 -4.8(8) . . . . ?
S5 C20 C19 Br2 164.4(4) . . . . ?
C16 C17 C18 C13 -8.8(10) . . . . ?
S5 C17 C18 C13 176.2(5) . . . . ?
C16 C17 C18 C19 166.6(6) . . . . ?
S5 C17 C18 C19 -8.4(7) . . . . ?
C20 C19 C18 C17 8.5(8) . . . . ?
Br2 C19 C18 C17 -159.9(5) . . . . ?
C20 C19 C18 C13 -177.1(7) . . . . ?
Br2 C19 C18 C13 14.5(11) . . . . ?
C15 C14 C13 C18 -8.7(10) . . . . ?
S4 C14 C13 C18 168.1(5) . . . . ?
C15 C14 C13 C11 173.2(6) . . . . ?
S4 C14 C13 C11 -10.0(7) . . . . ?
C17 C18 C13 C14 11.7(9) . . . . ?
C19 C18 C13 C14 -162.4(7) . . . . ?
C17 C18 C13 C11 -170.8(7) . . . . ?
C19 C18 C13 C11 15.1(13) . . . . ?
S3 C12 C11 C13 169.0(5) . . . . ?
S4 C12 C11 C13 -10.1(8) . . . . ?
S3 C12 C11 C9 -10.1(8) . . . . ?
S4 C12 C11 C9 170.8(5) . . . . ?
C14 C13 C11 C12 12.6(8) . . . . ?
C18 C13 C11 C12 -165.0(7) . . . . ?
C14 C13 C11 C9 -168.8(8) . . . . ?
C18 C13 C11 C9 13.6(15) . . . . ?
S2 C10 C9 C8 -9.5(7) . . . . ?
S3 C10 C9 C8 170.6(5) . . . . ?
S2 C10 C9 C11 170.3(5) . . . . ?
S3 C10 C9 C11 -9.5(7) . . . . ?
C12 C11 C9 C10 11.9(8) . . . . ?
C13 C11 C9 C10 -166.7(8) . . . . ?
C12 C11 C9 C8 -168.4(8) . . . . ?
C13 C11 C9 C8 13.0(16) . . . . ?
C6 C7 C8 C3 -12.4(10) . . . . ?
S2 C7 C8 C3 167.6(5) . . . . ?
C6 C7 C8 C9 170.1(6) . . . . ?
S2 C7 C8 C9 -9.9(7) . . . . ?
C10 C9 C8 C7 12.1(8) . . . . ?
C11 C9 C8 C7 -167.6(8) . . . . ?
C10 C9 C8 C3 -164.8(7) . . . . ?
C11 C9 C8 C3 15.5(14) . . . . ?
C5 C4 C3 C8 -10.2(10) . . . . ?
S1 C4 C3 C8 173.4(5) . . . . ?
C5 C4 C3 C2 170.5(6) . . . . ?
S1 C4 C3 C2 -5.8(7) . . . . ?
C7 C8 C3 C4 15.8(9) . . . . ?
C9 C8 C3 C4 -167.4(7) . . . . ?
C7 C8 C3 C2 -165.1(7) . . . . ?
C9 C8 C3 C2 11.7(13) . . . . ?
C1 C2 C3 C4 3.3(8) . . . . ?
Br1 C2 C3 C4 -157.6(5) . . . . ?
C1 C2 C3 C8 -175.9(7) . . . . ?
Br1 C2 C3 C8 23.2(10) . . . . ?
C6 C5 C21 C22 92.4(8) . . . . ?
C4 C5 C21 C22 -86.3(8) . . . . ?
C5 C21 C22 C23 -174.6(7) . . . . ?
C21 C22 C23 C24 65.5(9) . . . . ?
C22 C23 C24 C25 61.5(10) . . . . ?
C23 C24 C25 C26 177.7(8) . . . . ?
C24 C25 C26 C27 172.4(9) . . . . ?
C5 C6 C28 C29 86.4(8) . . . . ?
C7 C6 C28 C29 -90.5(8) . . . . ?
C6 C28 C29 C30 175.3(6) . . . . ?
C28 C29 C30 C31 67.9(9) . . . . ?
C29 C30 C31 C32 171.9(8) . . . . ?
C30 C31 C32 C33 -178.1(8) . . . . ?
C31 C32 C33 C34 67.6(12) . . . . ?
C16 C15 C35 C36 89.2(8) . . . . ?
C14 C15 C35 C36 -87.6(8) . . . . ?
C15 C35 C36 C37 175.2(6) . . . . ?
C35 C36 C37 C38 65.7(10) . . . . ?
C36 C37 C38 C39 169.1(7) . . . . ?
C37 C38 C39 C40 69.8(17) . . . . ?
C38 C39 C40 C41 176.1(17) . . . . ?
C15 C16 C42 C43 90.5(8) . . . . ?
C17 C16 C42 C43 -92.9(8) . . . . ?
C16 C42 C43 C44 -174.1(6) . . . . ?
C42 C43 C44 C45 -171.2(6) . . . . ?
C43 C44 C45 C46 177.2(6) . . . . ?
C44 C45 C46 C47 -173.0(7) . . . . ?
C45 C46 C47 C48 178.0(7) . . . . ?
